data_4502129
loop_
_publ_author_name
'Ge, Ying-Ying'
'Li, Guo-Bi'
'Fang, Hua-Cai'
'Zhan, Xu-Lin'
'Gu, Zhi-Gang'
'Chen, Jin-Hao'
'Sun, Feng'
'Cai, Yue-Peng'
'Thallapally, Praveen K.'

_publ_section_title
;
 Auxiliary Ligand-Dependent Assembly of Several Ni/Ni&#x2212;Cd Compounds
 with N2O2Donor Tetradentate Symmetrical Schiff Base Ligand
;
_journal_issue 11
_journal_name_full 'Crystal Growth &amp; Design'
_journal_page_first 4987
_journal_paper_doi 10.1021/cg101082t
_journal_volume 10
_journal_year 2010
_chemical_formula_moiety 'C34 H44 N8 Ni2 O10'
_chemical_formula_sum 'C34 H44 N8 Ni2 O10'
_chemical_formula_weight 842.19
_chemical_name_systematic
;

 ?

;
_space_group_IT_number 2
_symmetry_cell_setting triclinic
_symmetry_space_group_name_Hall '-P 1'
_symmetry_space_group_name_H-M 'P -1'
_atom_sites_solution_hydrogens geom
_atom_sites_solution_primary direct
_atom_sites_solution_secondary difmap
_audit_creation_method SHELXL-97
_cell_angle_alpha 78.408(7)
_cell_angle_beta 82.447(10)
_cell_angle_gamma 70.757(6)
_cell_formula_units_Z 1
_cell_length_a 7.5202(9)
_cell_length_b 8.3259(11)
_cell_length_c 15.867(2)
_cell_measurement_reflns_used 3399
_cell_measurement_temperature 298(2)
_cell_measurement_theta_max 25.01
_cell_measurement_theta_min 2.63
_cell_volume 916.5(2)
_computing_cell_refinement 'Bruker SMART'
_computing_data_collection 'Bruker SMART'
_computing_data_reduction 'Bruker SAINT'
_computing_molecular_graphics 'Bruker SHELXTL'
_computing_publication_material 'Bruker SHELXTL'
_computing_structure_refinement 'SHELXL-97 (Sheldrick, 1997)'
_computing_structure_solution 'SHELXS-97 (Sheldrick, 1990)'
_diffrn_ambient_temperature 298(2)
_diffrn_measured_fraction_theta_full 0.975
_diffrn_measured_fraction_theta_max 0.975
_diffrn_measurement_device_type 'CCD area detector'
_diffrn_measurement_method 'phi and omega scans'
_diffrn_radiation_monochromator graphite
_diffrn_radiation_source 'fine-focus sealed tube'
_diffrn_radiation_type MoK\a
_diffrn_radiation_wavelength 0.71073
_diffrn_reflns_av_R_equivalents 0.0193
_diffrn_reflns_av_sigmaI/netI 0.0308
_diffrn_reflns_limit_h_max 8
_diffrn_reflns_limit_h_min -7
_diffrn_reflns_limit_k_max 9
_diffrn_reflns_limit_k_min -9
_diffrn_reflns_limit_l_max 18
_diffrn_reflns_limit_l_min -18
_diffrn_reflns_number 7244
_diffrn_reflns_theta_full 25.01
_diffrn_reflns_theta_max 25.01
_diffrn_reflns_theta_min 2.63
_exptl_absorpt_coefficient_mu 1.095
_exptl_absorpt_correction_T_max 0.8529
_exptl_absorpt_correction_T_min 0.7638
_exptl_absorpt_correction_type multi-scan
_exptl_absorpt_process_details 'SADABS (Sheldrick, 1996)'
_exptl_crystal_colour green
_exptl_crystal_density_diffrn 1.526
_exptl_crystal_density_method 'not measured'
_exptl_crystal_description block
_exptl_crystal_F_000 440
_exptl_crystal_size_max 0.26
_exptl_crystal_size_mid 0.22
_exptl_crystal_size_min 0.15
_refine_diff_density_max 0.535
_refine_diff_density_min -0.547
_refine_diff_density_rms 0.109
_refine_ls_extinction_method none
_refine_ls_goodness_of_fit_ref 1.076
_refine_ls_hydrogen_treatment constr
_refine_ls_matrix_type full
_refine_ls_number_parameters 248
_refine_ls_number_reflns 3134
_refine_ls_number_restraints 0
_refine_ls_restrained_S_all 1.076
_refine_ls_R_factor_all 0.0704
_refine_ls_R_factor_gt 0.0589
_refine_ls_shift/su_max 0.000
_refine_ls_shift/su_mean 0.000
_refine_ls_structure_factor_coef Fsqd
_refine_ls_weighting_details 'calc w=1/[\s^2^(Fo^2^)+(0.0750P)^2^+3.3672P] where P=(Fo^2^+2Fc^2^)/3'
_refine_ls_weighting_scheme calc
_refine_ls_wR_factor_gt 0.1646
_refine_ls_wR_factor_ref 0.1745
_reflns_number_gt 2601
_reflns_number_total 3134
_reflns_threshold_expression >2sigma(I)
_cod_data_source_file cg101082t_si_007.cif
_cod_data_source_block c
_cod_depositor_comments
;
The following automatic conversions were performed:

'_symmetry_cell_setting' value 'Triclinic' changed to 'triclinic'
according to /home/saulius/struct/CIF-dictionaries/cif_core.dic
dictionary named 'cif_core.dic' version 2.4.2 from 2011-04-26.

Automatic conversion script
Id: cif_fix_values 1715 2011-07-08 13:25:40Z adriana 
;
_cod_original_sg_symbol_H-M P-1
_cod_database_code 4502129

loop_
_symmetry_equiv_pos_as_xyz
'x, y, z'
'-x, -y, -z'

loop_
_atom_site_label
_atom_site_type_symbol
_atom_site_fract_x
_atom_site_fract_y
_atom_site_fract_z
_atom_site_U_iso_or_equiv
_atom_site_adp_type
_atom_site_occupancy
_atom_site_symmetry_multiplicity
_atom_site_calc_flag
_atom_site_refinement_flags
Ni1 Ni 0.60148(10) 0.02805(8) 0.25120(4) 0.0370(3) Uani 1 1 d .
O1 O 0.3720(4) 0.0139(4) 0.31577(19) 0.0296(7) Uani 1 1 d .
O2 O 0.7485(5) -0.1449(4) 0.33490(19) 0.0301(7) Uani 1 1 d .
O3 O 0.5904(6) -0.2004(5) 0.1947(2) 0.0482(10) Uani 1 1 d .
O4 O 0.7330(10) -0.1763(7) 0.0683(3) 0.0875(18) Uani 1 1 d .
O5 O 0.6237(9) -0.3867(6) 0.1142(3) 0.0781(16) Uani 1 1 d .
N1 N 0.4643(6) 0.2166(5) 0.1646(2) 0.0277(9) Uani 1 1 d .
N2 N 0.8275(6) 0.0495(5) 0.1782(2) 0.0276(9) Uani 1 1 d .
N3 N 0.5844(5) 0.2329(5) 0.3406(2) 0.0267(8) Uani 1 1 d .
N4 N 0.6550(6) -0.2605(5) 0.1263(2) 0.0313(9) Uani 1 1 d .
C1 C 0.0715(7) 0.1144(8) 0.3874(4) 0.0435(13) Uani 1 1 d .
H1A H 0.0471 0.0073 0.3899 0.065 Uiso 1 1 calc R
H1B H -0.0442 0.2082 0.3799 0.065 Uiso 1 1 calc R
H1C H 0.1222 0.1134 0.4400 0.065 Uiso 1 1 calc R
C2 C 0.2119(7) 0.1372(6) 0.3123(3) 0.0305(10) Uani 1 1 d .
C3 C 0.1679(7) 0.2766(7) 0.2478(3) 0.0371(12) Uani 1 1 d .
H3 H 0.0497 0.3583 0.2533 0.045 Uiso 1 1 calc R
C4 C 0.2869(7) 0.3084(6) 0.1727(3) 0.0331(11) Uani 1 1 d .
C5 C 0.1984(9) 0.4523(7) 0.1019(4) 0.0504(15) Uani 1 1 d .
H5A H 0.2611 0.5385 0.0928 0.076 Uiso 1 1 calc R
H5B H 0.0671 0.5031 0.1180 0.076 Uiso 1 1 calc R
H5C H 0.2107 0.4069 0.0496 0.076 Uiso 1 1 calc R
C6 C 0.5862(8) 0.2399(7) 0.0849(3) 0.0375(12) Uani 1 1 d .
H6A H 0.5405 0.3572 0.0543 0.045 Uiso 1 1 calc R
H6B H 0.5848 0.1618 0.0473 0.045 Uiso 1 1 calc R
C7 C 0.7827(7) 0.2025(6) 0.1101(3) 0.0373(12) Uani 1 1 d .
H7A H 0.8717 0.1819 0.0603 0.045 Uiso 1 1 calc R
H7B H 0.7927 0.3009 0.1309 0.045 Uiso 1 1 calc R
C8 C 1.1560(8) -0.0446(8) 0.1185(4) 0.0470(14) Uani 1 1 d .
H8A H 1.1274 -0.0559 0.0632 0.071 Uiso 1 1 calc R
H8B H 1.2704 -0.1336 0.1355 0.071 Uiso 1 1 calc R
H8C H 1.1721 0.0664 0.1150 0.071 Uiso 1 1 calc R
C9 C 0.9959(7) -0.0612(6) 0.1845(3) 0.0313(11) Uani 1 1 d .
C10 C 1.0416(7) -0.2040(7) 0.2535(3) 0.0399(12) Uani 1 1 d .
H10 H 1.1626 -0.2823 0.2506 0.048 Uiso 1 1 calc R
C11 C 0.9239(7) -0.2357(6) 0.3231(3) 0.0307(11) Uani 1 1 d .
C12 C 0.9916(8) -0.3815(7) 0.3956(3) 0.0476(14) Uani 1 1 d .
H12A H 0.9847 -0.3361 0.4475 0.071 Uiso 1 1 calc R
H12B H 1.1200 -0.4467 0.3818 0.071 Uiso 1 1 calc R
H12C H 0.9136 -0.4551 0.4042 0.071 Uiso 1 1 calc R
C13 C 0.5754(7) 0.1701(6) 0.4257(3) 0.0337(11) Uani 1 1 d .
H13 H 0.5922 0.0527 0.4426 0.040 Uiso 1 1 calc R
C14 C 0.5431(7) 0.2692(6) 0.4886(3) 0.0331(11) Uani 1 1 d .
H14 H 0.5376 0.2187 0.5463 0.040 Uiso 1 1 calc R
C15 C 0.5185(6) 0.4442(6) 0.4668(3) 0.0232(9) Uani 1 1 d .
C16 C 0.5317(7) 0.5101(6) 0.3789(3) 0.0303(11) Uani 1 1 d .
H16 H 0.5197 0.6262 0.3603 0.036 Uiso 1 1 calc R
C17 C 0.5626(7) 0.4010(6) 0.3198(3) 0.0311(11) Uani 1 1 d .
H17 H 0.5687 0.4480 0.2615 0.037 Uiso 1 1 calc R

loop_
_atom_site_aniso_label
_atom_site_aniso_U_11
_atom_site_aniso_U_22
_atom_site_aniso_U_33
_atom_site_aniso_U_23
_atom_site_aniso_U_13
_atom_site_aniso_U_12
Ni1 0.0437(4) 0.0365(4) 0.0279(4) -0.0017(3) 0.0018(3) -0.0126(3)
O1 0.0328(18) 0.0307(17) 0.0227(16) -0.0009(13) 0.0048(13) -0.0112(15)
O2 0.0386(19) 0.0274(17) 0.0182(15) 0.0005(13) 0.0016(13) -0.0060(15)
O3 0.070(3) 0.049(2) 0.037(2) -0.0225(18) 0.0116(19) -0.031(2)
O4 0.159(6) 0.085(4) 0.041(3) -0.019(2) 0.024(3) -0.076(4)
O5 0.158(5) 0.045(3) 0.040(2) -0.016(2) 0.010(3) -0.044(3)
N1 0.040(2) 0.025(2) 0.0151(18) -0.0001(15) 0.0004(16) -0.0093(17)
N2 0.038(2) 0.029(2) 0.0175(18) -0.0035(15) 0.0054(16) -0.0150(18)
N3 0.036(2) 0.029(2) 0.0165(18) -0.0058(15) 0.0017(15) -0.0118(17)
N4 0.048(2) 0.027(2) 0.019(2) -0.0068(16) -0.0007(17) -0.0103(19)
C1 0.035(3) 0.051(3) 0.041(3) -0.009(3) 0.012(2) -0.013(3)
C2 0.031(3) 0.040(3) 0.025(2) -0.011(2) 0.0025(19) -0.014(2)
C3 0.036(3) 0.038(3) 0.032(3) -0.009(2) -0.001(2) -0.002(2)
C4 0.047(3) 0.027(2) 0.023(2) -0.0057(19) -0.005(2) -0.006(2)
C5 0.059(4) 0.041(3) 0.036(3) 0.005(2) -0.006(3) 0.000(3)
C6 0.057(3) 0.032(3) 0.016(2) 0.0049(19) 0.006(2) -0.012(2)
C7 0.050(3) 0.032(3) 0.026(2) 0.002(2) 0.011(2) -0.017(2)
C8 0.040(3) 0.060(4) 0.037(3) -0.008(3) 0.013(2) -0.016(3)
C9 0.035(3) 0.040(3) 0.022(2) -0.012(2) 0.0042(19) -0.014(2)
C10 0.035(3) 0.043(3) 0.033(3) -0.004(2) -0.001(2) -0.004(2)
C11 0.039(3) 0.028(2) 0.024(2) -0.0052(19) -0.006(2) -0.006(2)
C12 0.049(3) 0.047(3) 0.033(3) 0.005(2) -0.007(2) -0.003(3)
C13 0.055(3) 0.025(2) 0.022(2) -0.0021(19) 0.005(2) -0.017(2)
C14 0.054(3) 0.032(3) 0.013(2) -0.0021(18) 0.006(2) -0.017(2)
C15 0.029(2) 0.027(2) 0.014(2) -0.0017(17) 0.0007(16) -0.0109(19)
C16 0.049(3) 0.026(2) 0.017(2) -0.0006(18) -0.001(2) -0.016(2)
C17 0.044(3) 0.038(3) 0.012(2) -0.0008(18) -0.0020(19) -0.015(2)

loop_
_atom_type_symbol
_atom_type_description
_atom_type_scat_dispersion_real
_atom_type_scat_dispersion_imag
_atom_type_scat_source
C C 0.0033 0.0016 'International Tables Vol C Tables 4.2.6.8 and 6.1.1.4'
H H 0.0000 0.0000 'International Tables Vol C Tables 4.2.6.8 and 6.1.1.4'
Ni Ni 0.3393 1.1124 'International Tables Vol C Tables 4.2.6.8 and 6.1.1.4'
N N 0.0061 0.0033 'International Tables Vol C Tables 4.2.6.8 and 6.1.1.4'
O O 0.0106 0.0060 'International Tables Vol C Tables 4.2.6.8 and 6.1.1.4'

loop_
_geom_angle_atom_site_label_1
_geom_angle_atom_site_label_2
_geom_angle_atom_site_label_3
_geom_angle
_geom_angle_site_symmetry_3
O2 Ni1 O1 91.29(14) .
O2 Ni1 N1 175.42(15) .
O1 Ni1 N1 92.07(15) .
O2 Ni1 N2 92.25(15) .
O1 Ni1 N2 176.23(15) .
N1 Ni1 N2 84.46(16) .
O2 Ni1 O3 84.62(15) .
O1 Ni1 O3 85.35(14) .
N1 Ni1 O3 98.75(16) .
N2 Ni1 O3 93.68(15) .
O2 Ni1 N3 87.52(13) .
O1 Ni1 N3 83.87(13) .
N1 Ni1 N3 89.75(14) .
N2 Ni1 N3 97.58(14) .
O3 Ni1 N3 166.51(13) .
C2 O1 Ni1 125.0(3) .
C11 O2 Ni1 126.0(3) .
N4 O3 Ni1 135.5(3) .
C4 N1 C6 122.7(4) .
C4 N1 Ni1 125.9(3) .
C6 N1 Ni1 111.3(3) .
C9 N2 C7 122.7(4) .
C9 N2 Ni1 125.4(3) .
C7 N2 Ni1 111.8(3) .
C17 N3 C13 115.9(4) .
C17 N3 Ni1 130.0(3) .
C13 N3 Ni1 113.7(3) .
O5 N4 O4 121.1(4) .
O5 N4 O3 120.1(4) .
O4 N4 O3 118.4(4) .
C2 C1 H1A 109.5 .
C2 C1 H1B 109.5 .
H1A C1 H1B 109.5 .
C2 C1 H1C 109.5 .
H1A C1 H1C 109.5 .
H1B C1 H1C 109.5 .
O1 C2 C3 124.9(4) .
O1 C2 C1 113.9(4) .
C3 C2 C1 121.1(5) .
C2 C3 C4 125.9(5) .
C2 C3 H3 117.0 .
C4 C3 H3 117.0 .
N1 C4 C3 122.0(4) .
N1 C4 C5 120.9(5) .
C3 C4 C5 117.1(5) .
C4 C5 H5A 109.5 .
C4 C5 H5B 109.5 .
H5A C5 H5B 109.5 .
C4 C5 H5C 109.5 .
H5A C5 H5C 109.5 .
H5B C5 H5C 109.5 .
N1 C6 C7 108.1(4) .
N1 C6 H6A 110.1 .
C7 C6 H6A 110.1 .
N1 C6 H6B 110.1 .
C7 C6 H6B 110.1 .
H6A C6 H6B 108.4 .
N2 C7 C6 109.3(4) .
N2 C7 H7A 109.8 .
C6 C7 H7A 109.8 .
N2 C7 H7B 109.8 .
C6 C7 H7B 109.8 .
H7A C7 H7B 108.3 .
C9 C8 H8A 109.5 .
C9 C8 H8B 109.5 .
H8A C8 H8B 109.5 .
C9 C8 H8C 109.5 .
H8A C8 H8C 109.5 .
H8B C8 H8C 109.5 .
N2 C9 C10 122.6(4) .
N2 C9 C8 121.4(4) .
C10 C9 C8 116.0(5) .
C11 C10 C9 125.8(5) .
C11 C10 H10 117.1 .
C9 C10 H10 117.1 .
O2 C11 C10 125.0(4) .
O2 C11 C12 113.6(4) .
C10 C11 C12 121.4(5) .
C11 C12 H12A 109.5 .
C11 C12 H12B 109.5 .
H12A C12 H12B 109.5 .
C11 C12 H12C 109.5 .
H12A C12 H12C 109.5 .
H12B C12 H12C 109.5 .
N3 C13 C14 123.7(4) .
N3 C13 H13 118.2 .
C14 C13 H13 118.2 .
C13 C14 C15 120.4(4) .
C13 C14 H14 119.8 .
C15 C14 H14 119.8 .
C14 C15 C16 116.5(4) .
C14 C15 C15 121.8(5) 2_666
C16 C15 C15 121.7(5) 2_666
C17 C16 C15 119.3(4) .
C17 C16 H16 120.4 .
C15 C16 H16 120.4 .
N3 C17 C16 124.3(4) .
N3 C17 H17 117.9 .
C16 C17 H17 117.9 .

loop_
_geom_bond_atom_site_label_1
_geom_bond_atom_site_label_2
_geom_bond_distance
_geom_bond_site_symmetry_2
Ni1 O2 1.904(3) .
Ni1 O1 1.914(3) .
Ni1 N1 1.963(4) .
Ni1 N2 1.965(4) .
Ni1 O3 2.289(4) .
Ni1 N3 2.392(4) .
O1 C2 1.299(6) .
O2 C11 1.297(6) .
O3 N4 1.257(5) .
O4 N4 1.246(6) .
O5 N4 1.205(6) .
N1 C4 1.305(6) .
N1 C6 1.480(6) .
N2 C9 1.300(6) .
N2 C7 1.471(6) .
N3 C17 1.331(6) .
N3 C13 1.347(6) .
C1 C2 1.510(6) .
C1 H1A 0.9600 .
C1 H1B 0.9600 .
C1 H1C 0.9600 .
C2 C3 1.364(7) .
C3 C4 1.429(7) .
C3 H3 0.9300 .
C4 C5 1.507(7) .
C5 H5A 0.9600 .
C5 H5B 0.9600 .
C5 H5C 0.9600 .
C6 C7 1.497(8) .
C6 H6A 0.9700 .
C6 H6B 0.9700 .
C7 H7A 0.9700 .
C7 H7B 0.9700 .
C8 C9 1.512(7) .
C8 H8A 0.9600 .
C8 H8B 0.9600 .
C8 H8C 0.9600 .
C9 C10 1.427(7) .
C10 C11 1.362(7) .
C10 H10 0.9300 .
C11 C12 1.497(7) .
C12 H12A 0.9600 .
C12 H12B 0.9600 .
C12 H12C 0.9600 .
C13 C14 1.368(7) .
C13 H13 0.9300 .
C14 C15 1.383(6) .
C14 H14 0.9300 .
C15 C16 1.395(6) .
C15 C15 1.483(8) 2_666
C16 C17 1.380(6) .
C16 H16 0.9300 .
C17 H17 0.9300 .

loop_
_geom_torsion_atom_site_label_1
_geom_torsion_atom_site_label_2
_geom_torsion_atom_site_label_3
_geom_torsion_atom_site_label_4
_geom_torsion
_geom_torsion_site_symmetry_1
_geom_torsion_site_symmetry_4
O2 Ni1 O1 C2 154.9(4) . .
N1 Ni1 O1 C2 -22.0(4) . .
N2 Ni1 O1 C2 -45(2) . .
O3 Ni1 O1 C2 -120.6(4) . .
N3 Ni1 O1 C2 67.5(4) . .
O1 Ni1 O2 C11 161.2(4) . .
N1 Ni1 O2 C11 -61.6(19) . .
N2 Ni1 O2 C11 -17.5(4) . .
O3 Ni1 O2 C11 76.0(4) . .
N3 Ni1 O2 C11 -115.0(4) . .
O2 Ni1 O3 N4 -112.8(5) . .
O1 Ni1 O3 N4 155.5(5) . .
N1 Ni1 O3 N4 64.1(5) . .
N2 Ni1 O3 N4 -20.9(5) . .
N3 Ni1 O3 N4 -167.4(5) . .
O2 Ni1 N1 C4 -123.0(17) . .
O1 Ni1 N1 C4 14.2(4) . .
N2 Ni1 N1 C4 -167.3(4) . .
O3 Ni1 N1 C4 99.8(4) . .
N3 Ni1 N1 C4 -69.6(4) . .
O2 Ni1 N1 C6 59.2(19) . .
O1 Ni1 N1 C6 -163.6(3) . .
N2 Ni1 N1 C6 14.9(3) . .
O3 Ni1 N1 C6 -78.0(3) . .
N3 Ni1 N1 C6 112.5(3) . .
O2 Ni1 N2 C9 16.0(4) . .
O1 Ni1 N2 C9 -144(2) . .
N1 Ni1 N2 C9 -167.2(4) . .
O3 Ni1 N2 C9 -68.7(4) . .
N3 Ni1 N2 C9 103.8(4) . .
O2 Ni1 N2 C7 -167.8(3) . .
O1 Ni1 N2 C7 32(2) . .
N1 Ni1 N2 C7 9.0(3) . .
O3 Ni1 N2 C7 107.4(3) . .
N3 Ni1 N2 C7 -80.0(3) . .
O2 Ni1 N3 C17 152.9(4) . .
O1 Ni1 N3 C17 -115.6(4) . .
N1 Ni1 N3 C17 -23.5(4) . .
N2 Ni1 N3 C17 60.9(4) . .
O3 Ni1 N3 C17 -152.8(6) . .
O2 Ni1 N3 C13 -35.0(4) . .
O1 Ni1 N3 C13 56.5(3) . .
N1 Ni1 N3 C13 148.6(4) . .
N2 Ni1 N3 C13 -127.0(4) . .
O3 Ni1 N3 C13 19.3(8) . .
Ni1 O3 N4 O5 -179.7(4) . .
Ni1 O3 N4 O4 -7.5(8) . .
Ni1 O1 C2 C3 17.9(7) . .
Ni1 O1 C2 C1 -162.3(3) . .
O1 C2 C3 C4 1.8(8) . .
C1 C2 C3 C4 -177.9(5) . .
C6 N1 C4 C3 175.8(5) . .
Ni1 N1 C4 C3 -1.8(7) . .
C6 N1 C4 C5 -3.5(7) . .
Ni1 N1 C4 C5 178.9(4) . .
C2 C3 C4 N1 -10.3(8) . .
C2 C3 C4 C5 169.0(5) . .
C4 N1 C6 C7 147.1(5) . .
Ni1 N1 C6 C7 -35.0(5) . .
C9 N2 C7 C6 145.7(4) . .
Ni1 N2 C7 C6 -30.6(5) . .
N1 C6 C7 N2 42.0(5) . .
C7 N2 C9 C10 176.2(5) . .
Ni1 N2 C9 C10 -8.0(7) . .
C7 N2 C9 C8 -3.3(7) . .
Ni1 N2 C9 C8 172.4(4) . .
N2 C9 C10 C11 -5.1(8) . .
C8 C9 C10 C11 174.4(5) . .
Ni1 O2 C11 C10 11.2(7) . .
Ni1 O2 C11 C12 -170.2(3) . .
C9 C10 C11 O2 3.7(9) . .
C9 C10 C11 C12 -174.8(5) . .
C17 N3 C13 C14 1.1(7) . .
Ni1 N3 C13 C14 -172.2(4) . .
N3 C13 C14 C15 -0.4(8) . .
C13 C14 C15 C16 -1.0(7) . .
C13 C14 C15 C15 179.4(5) . 2_666
C14 C15 C16 C17 1.7(7) . .
C15 C15 C16 C17 -178.7(5) 2_666 .
C13 N3 C17 C16 -0.3(7) . .
Ni1 N3 C17 C16 171.7(4) . .
C15 C16 C17 N3 -1.1(8) . .
